data_7121426
loop_
_publ_author_name
'Sandhu, Bhupinder'
'Sinha, Abhijeet S.'
'Desper, John'
'Aaker\"oy, Christer B'

_publ_section_title
;
 Modulating the physical properties of solid forms of urea using
 co-crystallization technology.
;
_journal_issue 37
_journal_name_full 'Chemical communications (Cambridge, England)'
_journal_page_first 4657
_journal_page_last 4660
_journal_paper_doi 10.1039/C8CC01144C
_journal_volume 54
_journal_year 2018
_chemical_formula_moiety 'C6 H5 N O3, C H4 N2 O'
_chemical_formula_sum 'C7 H9 N3 O4'
_chemical_formula_weight 199.17
_space_group_crystal_system monoclinic
_space_group_IT_number 14
_space_group_name_Hall '-P 2ybc'
_space_group_name_H-M_alt 'P 1 21/c 1'
_symmetry_space_group_name_Hall '-P 2ybc'
_symmetry_space_group_name_H-M 'P 1 21/c 1'
_atom_sites_solution_hydrogens mixed
_atom_sites_solution_primary direct
_atom_sites_solution_secondary difmap
_audit_update_record
;
2018-02-08 deposited with the CCDC.
2018-03-12 downloaded from the CCDC.
;
_cell_angle_alpha 90
_cell_angle_beta 104.392(13)
_cell_angle_gamma 90
_cell_formula_units_Z 8
_cell_length_a 7.2016(19)
_cell_length_b 26.812(6)
_cell_length_c 9.497(2)
_cell_measurement_reflns_used 9185
_cell_measurement_temperature 130.(2)
_cell_measurement_theta_max 25.54
_cell_measurement_theta_min 2.69
_cell_volume 1776.2(7)
_computing_cell_refinement 'Bruker SAINT'
_computing_data_collection 'Bruker APEX2'
_computing_data_reduction 'Bruker SAINT'
_computing_molecular_graphics 'Bruker SHELXTL'
_computing_publication_material 'Bruker SHELXTL'
_computing_structure_refinement 'SHELXL-2014/7 (Sheldrick, 2014)'
_computing_structure_solution 'SHELXS-97 (Sheldrick 2008)'
_diffrn_ambient_temperature 130.(2)
_diffrn_measured_fraction_theta_full 'ACTA 50'
_diffrn_measured_fraction_theta_max 0.958
_diffrn_measurement_device_type 'Bruker APEX-II CCD'
_diffrn_measurement_method '\f and \w scans'
_diffrn_radiation_monochromator graphite
_diffrn_radiation_source 'Fine-focus sealed tube'
_diffrn_radiation_type MoK\a
_diffrn_radiation_wavelength 0.71073
_diffrn_reflns_av_R_equivalents 0.0532
_diffrn_reflns_av_unetI/netI 0.0530
_diffrn_reflns_limit_h_max 8
_diffrn_reflns_limit_h_min -8
_diffrn_reflns_limit_k_max 32
_diffrn_reflns_limit_k_min -32
_diffrn_reflns_limit_l_max 11
_diffrn_reflns_limit_l_min -11
_diffrn_reflns_number 3273
_diffrn_reflns_theta_full 'ACTA 50'
_diffrn_reflns_theta_max 25.80
_diffrn_reflns_theta_min 1.52
_exptl_absorpt_coefficient_mu 0.124
_exptl_absorpt_correction_T_max 0.99
_exptl_absorpt_correction_T_min 0.94
_exptl_absorpt_correction_type multi-scan
_exptl_absorpt_process_details TWINABS
_exptl_crystal_colour colourless
_exptl_crystal_density_diffrn 1.490
_exptl_crystal_density_method 'not measured'
_exptl_crystal_description Plates
_exptl_crystal_F_000 832
_exptl_crystal_size_max 0.522
_exptl_crystal_size_mid 0.384
_exptl_crystal_size_min 0.062
_refine_diff_density_max 0.310
_refine_diff_density_min -0.369
_refine_ls_extinction_method none
_refine_ls_goodness_of_fit_ref 1.052
_refine_ls_hydrogen_treatment mixed
_refine_ls_matrix_type full
_refine_ls_number_parameters 293
_refine_ls_number_reflns 3273
_refine_ls_number_restraints 0
_refine_ls_restrained_S_all 1.052
_refine_ls_R_factor_all 0.0821
_refine_ls_R_factor_gt 0.0517
_refine_ls_shift/su_max 0.001
_refine_ls_shift/su_mean 0.000
_refine_ls_structure_factor_coef Fsqd
_refine_ls_weighting_details 'w=1/[\s^2^(Fo^2^)+(0.0777P)^2^+0.2722P] where P=(Fo^2^+2Fc^2^)/3'
_refine_ls_weighting_scheme calc
_refine_ls_wR_factor_gt 0.1260
_refine_ls_wR_factor_ref 0.1399
_reflns_number_gt 2360
_reflns_number_total 3273
_reflns_threshold_expression 'I > 2\s(I)'
_cod_data_source_file c8cc01144c2.cif
_cod_data_source_block U4
_cod_depositor_comments 'Adding full bibliography for 7121425--7121428.cif.'
_cod_original_cell_volume 1776.2(8)
_cod_database_code 7121426

loop_
_space_group_symop_operation_xyz
'x, y, z'
'-x, y+1/2, -z+1/2'
'-x, -y, -z'
'x, -y-1/2, z-1/2'

loop_
_atom_site_type_symbol
_atom_site_label
_atom_site_fract_x
_atom_site_fract_y
_atom_site_fract_z
_atom_site_U_iso_or_equiv
_atom_site_adp_type
_atom_site_calc_flag
_atom_site_refinement_flags_adp
_atom_site_refinement_flags_posn
_atom_site_occupancy
N N1 0.7098(3) 0.72227(8) 0.7599(2) 0.0254(5) Uani d . . 1
H H1A 0.734(3) 0.7456(9) 0.819(3) 0.018(7) Uiso d . . 1
H H1B 0.809(4) 0.7080(9) 0.731(3) 0.035(7) Uiso d . . 1
C C2 0.5426(3) 0.69844(8) 0.7334(2) 0.0175(5) Uani d . . 1
H H3A 0.417(3) 0.7447(10) 0.826(3) 0.025(7) Uiso d . . 1
H H3B 0.288(4) 0.7032(9) 0.760(3) 0.032(7) Uiso d . . 1
N N3 0.4028(3) 0.71692(8) 0.7877(2) 0.0242(5) Uani d . . 1
O O4 0.5171(2) 0.65885(5) 0.65852(16) 0.0212(4) Uani d . . 1
H H5A 0.187(3) 0.5661(10) 0.696(3) 0.031(7) Uiso d . . 1
H H5B 0.287(4) 0.6115(9) 0.678(2) 0.025(7) Uiso d . . 1
N N5 0.1899(3) 0.59635(8) 0.6882(2) 0.0239(5) Uani d . . 1
C C6 0.0314(3) 0.62203(8) 0.6848(2) 0.0175(5) Uani d . . 1
H H7A -0.130(4) 0.5671(10) 0.688(3) 0.035(8) Uiso d . . 1
H H7B -0.238(4) 0.6145(9) 0.683(2) 0.026(6) Uiso d . . 1
N N7 -0.1272(3) 0.59737(8) 0.6895(2) 0.0254(5) Uani d . . 1
O O8 0.0291(2) 0.66936(5) 0.67564(15) 0.0197(4) Uani d . . 1
C C9 0.5060(3) 0.64350(8) 0.2947(2) 0.0192(5) Uani d . . 1
C C10 0.4652(3) 0.59634(7) 0.3360(2) 0.0193(5) Uani d . . 1
H H10 0.4535 0.5898 0.4318 0.023 Uiso calc U R 1
C C11 0.4417(3) 0.55880(7) 0.2335(2) 0.0198(5) Uani d . . 1
C C12 0.4543(3) 0.56638(8) 0.0922(2) 0.0238(6) Uani d . . 1
H H12 0.438 0.5397 0.0245 0.029 Uiso calc U R 1
C C13 0.4915(3) 0.61428(8) 0.0531(3) 0.0232(5) Uani d . . 1
H H13 0.4992 0.6208 -0.0436 0.028 Uiso calc U R 1
C C14 0.5176(3) 0.65276(8) 0.1529(2) 0.0227(6) Uani d . . 1
H H14 0.5435 0.6855 0.1247 0.027 Uiso calc U R 1
H H15 0.523(4) 0.6742(11) 0.478(3) 0.058(9) Uiso d . . 1
O O15 0.5392(2) 0.68256(5) 0.39054(18) 0.0258(4) Uani d . . 1
N N16 0.3976(3) 0.50898(7) 0.2773(2) 0.0259(5) Uani d . . 1
O O17 0.4374(3) 0.47278(6) 0.2108(2) 0.0403(5) Uani d . . 1
O O18 0.3216(2) 0.50513(6) 0.37906(19) 0.0343(5) Uani d . . 1
C C19 1.0062(3) 0.66997(8) 0.3021(2) 0.0202(5) Uani d . . 1
C C20 0.9677(3) 0.62045(8) 0.3251(2) 0.0197(5) Uani d . . 1
H H20 0.9492 0.6096 0.4159 0.024 Uiso calc U R 1
C C21 0.9568(3) 0.58725(8) 0.2122(2) 0.0199(5) Uani d . . 1
C C22 0.9791(3) 0.60103(8) 0.0770(2) 0.0246(6) Uani d . . 1
H H22 0.9712 0.5773 0.0014 0.03 Uiso calc U R 1
C C23 1.0132(3) 0.65090(9) 0.0569(3) 0.0273(6) Uani d . . 1
H H23 1.0278 0.6618 -0.0349 0.033 Uiso calc U R 1
C C24 1.0266(3) 0.68521(8) 0.1670(2) 0.0240(6) Uani d . . 1
H H24 1.0498 0.7193 0.1505 0.029 Uiso calc U R 1
H H25 1.017(4) 0.6928(10) 0.494(3) 0.052(9) Uiso d . . 1
O O25 1.0222(2) 0.70562(6) 0.40732(19) 0.0285(4) Uani d . . 1
N N26 0.9173(3) 0.53490(7) 0.2380(2) 0.0259(5) Uani d . . 1
O O27 0.9265(3) 0.50432(6) 0.14342(19) 0.0430(5) Uani d . . 1
O O28 0.8774(2) 0.52333(6) 0.35147(18) 0.0311(4) Uani d . . 1

loop_
_atom_site_aniso_label
_atom_site_aniso_U_11
_atom_site_aniso_U_22
_atom_site_aniso_U_33
_atom_site_aniso_U_12
_atom_site_aniso_U_13
_atom_site_aniso_U_23
N1 0.0234(12) 0.0176(11) 0.0357(13) -0.0036(9) 0.0081(10) -0.0094(10)
C2 0.0217(12) 0.0139(11) 0.0154(12) -0.0004(9) 0.0021(10) 0.0031(9)
N3 0.0231(12) 0.0168(11) 0.0344(13) -0.0029(9) 0.0105(10) -0.0090(10)
O4 0.0247(9) 0.0157(8) 0.0237(9) -0.0021(6) 0.0072(7) -0.0027(7)
N5 0.0217(12) 0.0145(11) 0.0360(13) 0.0002(9) 0.0082(10) 0.0030(9)
C6 0.0209(12) 0.0180(12) 0.0125(13) -0.0009(9) 0.0024(10) -0.0001(9)
N7 0.0229(12) 0.0156(12) 0.0390(14) -0.0003(9) 0.0100(10) 0.0027(10)
O8 0.0221(8) 0.0146(8) 0.0232(9) -0.0025(6) 0.0070(7) -0.0021(6)
C9 0.0187(12) 0.0186(12) 0.0190(13) 0.0015(9) 0.0021(10) -0.0017(10)
C10 0.0192(12) 0.0190(12) 0.0205(13) 0.0000(9) 0.0060(10) -0.0003(10)
C11 0.0160(11) 0.0164(12) 0.0269(14) 0.0005(9) 0.0047(10) -0.0004(10)
C12 0.0222(12) 0.0235(12) 0.0257(14) 0.0026(10) 0.0062(11) -0.0068(10)
C13 0.0219(13) 0.0279(13) 0.0193(13) 0.0024(10) 0.0040(11) 0.0003(11)
C14 0.0217(12) 0.0226(12) 0.0228(14) 0.0002(10) 0.0039(11) 0.0026(10)
O15 0.0412(10) 0.0158(8) 0.0203(10) -0.0033(7) 0.0072(8) -0.0011(7)
N16 0.0242(11) 0.0202(11) 0.0345(12) -0.0016(8) 0.0094(10) -0.0044(9)
O17 0.0495(12) 0.0195(9) 0.0566(13) -0.0009(8) 0.0220(10) -0.0103(9)
O18 0.0421(11) 0.0269(9) 0.0384(11) -0.0089(8) 0.0186(9) -0.0023(8)
C19 0.0177(12) 0.0210(12) 0.0201(14) 0.0026(9) 0.0012(10) -0.0012(10)
C20 0.0195(12) 0.0227(12) 0.0160(13) 0.0039(9) 0.0028(10) 0.0022(10)
C21 0.0185(12) 0.0184(11) 0.0216(14) 0.0041(9) 0.0027(10) 0.0017(10)
C22 0.0251(13) 0.0292(13) 0.0198(14) 0.0043(10) 0.0061(11) -0.0032(10)
C23 0.0259(13) 0.0382(15) 0.0186(13) 0.0035(11) 0.0073(11) 0.0044(11)
C24 0.0229(13) 0.0230(13) 0.0260(14) 0.0006(10) 0.0060(11) 0.0053(11)
O25 0.0433(11) 0.0178(9) 0.0241(10) -0.0004(7) 0.0079(9) -0.0004(8)
N26 0.0254(11) 0.0229(11) 0.0277(13) 0.0043(8) 0.0036(10) -0.0025(10)
O27 0.0683(14) 0.0230(9) 0.0390(11) 0.0021(9) 0.0156(10) -0.0115(9)
O28 0.0381(11) 0.0262(9) 0.0298(10) -0.0001(8) 0.0102(9) 0.0049(8)

loop_
_atom_type_symbol
_atom_type_description
_atom_type_scat_dispersion_real
_atom_type_scat_dispersion_imag
_atom_type_scat_source
C C 0.0033 0.0016 'International Tables Vol C Tables 4.2.6.8 and 6.1.1.4'
H H 0.0000 0.0000 'International Tables Vol C Tables 4.2.6.8 and 6.1.1.4'
N N 0.0061 0.0033 'International Tables Vol C Tables 4.2.6.8 and 6.1.1.4'
O O 0.0106 0.0060 'International Tables Vol C Tables 4.2.6.8 and 6.1.1.4'

loop_
_geom_angle_atom_site_label_1
_geom_angle_atom_site_label_2
_geom_angle_atom_site_label_3
_geom_angle
C2 N1 H1A 121.2(16)
C2 N1 H1B 118.9(16)
H1A N1 H1B 118.(2)
O4 C2 N1 120.5(2)
O4 C2 N3 120.7(2)
N1 C2 N3 118.8(2)
C2 N3 H3A 118.8(17)
C2 N3 H3B 118.1(16)
H3A N3 H3B 121.(2)
C6 N5 H5A 118.4(17)
C6 N5 H5B 119.0(16)
H5A N5 H5B 123.(2)
O8 C6 N5 121.07(19)
O8 C6 N7 120.1(2)
N5 C6 N7 118.8(2)
C6 N7 H7A 120.8(18)
C6 N7 H7B 119.4(14)
H7A N7 H7B 119.(2)
O15 C9 C10 121.86(19)
O15 C9 C14 117.65(19)
C10 C9 C14 120.5(2)
C9 C10 C11 117.8(2)
C9 C10 H10 121.1
C11 C10 H10 121.1
C10 C11 C12 123.4(2)
C10 C11 N16 117.67(19)
C12 C11 N16 118.90(19)
C13 C12 C11 117.5(2)
C13 C12 H12 121.3
C11 C12 H12 121.3
C14 C13 C12 120.8(2)
C14 C13 H13 119.6
C12 C13 H13 119.6
C13 C14 C9 120.0(2)
C13 C14 H14 120.0
C9 C14 H14 120.0
C9 O15 H15 112.6(19)
O18 N16 O17 122.95(19)
O18 N16 C11 118.23(18)
O17 N16 C11 118.82(19)
O25 C19 C20 122.6(2)
O25 C19 C24 117.4(2)
C20 C19 C24 120.0(2)
C21 C20 C19 118.1(2)
C21 C20 H20 121.0
C19 C20 H20 121.0
C20 C21 C22 123.5(2)
C20 C21 N26 117.63(19)
C22 C21 N26 118.90(19)
C23 C22 C21 116.9(2)
C23 C22 H22 121.5
C21 C22 H22 121.5
C24 C23 C22 121.5(2)
C24 C23 H23 119.3
C22 C23 H23 119.3
C23 C24 C19 120.1(2)
C23 C24 H24 120.0
C19 C24 H24 120.0
C19 O25 H25 112.6(17)
O28 N26 O27 122.81(19)
O28 N26 C21 119.25(18)
O27 N26 C21 117.9(2)

loop_
_geom_bond_atom_site_label_1
_geom_bond_atom_site_label_2
_geom_bond_distance
N1 C2 1.331(3)
N1 H1A 0.83(2)
N1 H1B 0.91(3)
C2 O4 1.265(2)
C2 N3 1.336(3)
N3 H3A 0.82(3)
N3 H3B 0.88(3)
N5 C6 1.327(3)
N5 H5A 0.82(3)
N5 H5B 0.83(2)
C6 O8 1.272(2)
C6 N7 1.330(3)
N7 H7A 0.81(3)
N7 H7B 0.91(2)
C9 O15 1.369(3)
C9 C10 1.377(3)
C9 C14 1.393(3)
C10 C11 1.381(3)
C10 H10 0.95
C11 C12 1.383(3)
C11 N16 1.457(3)
C12 C13 1.382(3)
C12 H12 0.95
C13 C14 1.382(3)
C13 H13 0.95
C14 H14 0.95
O15 H15 0.90(3)
N16 O18 1.228(2)
N16 O17 1.230(2)
C19 O25 1.367(3)
C19 C20 1.385(3)
C19 C24 1.388(3)
C20 C21 1.381(3)
C20 H20 0.95
C21 C22 1.383(3)
C21 N26 1.465(3)
C22 C23 1.381(3)
C22 H22 0.95
C23 C24 1.378(3)
C23 H23 0.95
C24 H24 0.95
O25 H25 0.90(3)
N26 O28 1.222(2)
N26 O27 1.230(2)

loop_
_geom_hbond_atom_site_label_D
_geom_hbond_atom_site_label_H
_geom_hbond_atom_site_label_A
_geom_hbond_site_symmetry_A
_geom_hbond_distance_DH
_geom_hbond_distance_HA
_geom_hbond_distance_DA
_geom_hbond_angle_DHA
N1 H1A O15 4_576 0.83(2) 2.57(2) 3.212(3) 134.9(19)
N1 H1A O25 4_576 0.83(2) 2.42(2) 3.032(3) 131.2(19)
N1 H1B O8 1_655 0.91(3) 2.07(3) 2.976(3) 174.(2)
N3 H3A O15 4_576 0.82(3) 2.16(3) 2.950(3) 159.(2)
N3 H3B O8 . 0.88(3) 2.05(3) 2.929(3) 174.(2)
N5 H5A O28 3_666 0.82(3) 2.46(3) 3.253(3) 164.(2)
N5 H5B O4 . 0.83(2) 2.13(3) 2.962(3) 172.(2)
N7 H7A O18 3_566 0.81(3) 2.37(3) 3.079(3) 146.(2)
N7 H7B O4 1_455 0.91(2) 2.09(3) 2.998(3) 175.(2)
O15 H15 O4 . 0.90(3) 1.77(3) 2.666(2) 174.(3)
O25 H25 O8 1_655 0.90(3) 1.82(3) 2.716(2) 175.(3)

loop_
_geom_torsion_atom_site_label_1
_geom_torsion_atom_site_label_2
_geom_torsion_atom_site_label_3
_geom_torsion_atom_site_label_4
_geom_torsion
O15 C9 C10 C11 -177.32(19)
C14 C9 C10 C11 1.7(3)
C9 C10 C11 C12 -1.0(3)
C9 C10 C11 N16 -179.71(19)
C10 C11 C12 C13 -0.3(3)
N16 C11 C12 C13 178.40(19)
C11 C12 C13 C14 0.9(3)
C12 C13 C14 C9 -0.2(3)
O15 C9 C14 C13 177.9(2)
C10 C9 C14 C13 -1.1(3)
C10 C11 N16 O18 24.0(3)
C12 C11 N16 O18 -154.7(2)
C10 C11 N16 O17 -156.2(2)
C12 C11 N16 O17 25.0(3)
O25 C19 C20 C21 -179.17(19)
C24 C19 C20 C21 2.1(3)
C19 C20 C21 C22 -1.2(3)
C19 C20 C21 N26 179.60(18)
C20 C21 C22 C23 -0.2(3)
N26 C21 C22 C23 179.0(2)
C21 C22 C23 C24 0.7(3)
C22 C23 C24 C19 0.2(3)
O25 C19 C24 C23 179.6(2)
C20 C19 C24 C23 -1.6(3)
C20 C21 N26 O28 6.9(3)
C22 C21 N26 O28 -172.30(19)
C20 C21 N26 O27 -172.8(2)
C22 C21 N26 O27 7.9(3)
